data_7202397
loop_
_publ_author_name
'Liu, Guang-Xiang'
'Zhu, Kun'
'Chen, Hong'
'Huang, Rong-Yi'
'Ren, Xiao-Ming'

_publ_section_title
;
 Two zinc(II) supramolecular isomers of square grid networks formed by
 two flexible ligands: syntheses, structures and nonlinear optical
 properties
;
_journal_issue 11
_journal_name_full CrystEngComm
_journal_page_first 1527
_journal_paper_doi 10.1039/b811498f
_journal_volume 10
_journal_year 2008
_chemical_formula_moiety 'C28 H22 N4 O6 S Zn, 0.255(H2 O)'
_chemical_formula_sum 'C28 H22.55 N4 O6.255 S Zn'
_chemical_formula_weight 612.43
_chemical_name_systematic
;
?
;
_space_group_IT_number 29
_symmetry_cell_setting orthorhombic
_symmetry_space_group_name_Hall 'P 2c -2ac'
_symmetry_space_group_name_H-M 'P c a 21'
_atom_sites_solution_hydrogens geom
_atom_sites_solution_primary direct
_atom_sites_solution_secondary difmap
_audit_creation_method SHELXL-97
_cell_angle_alpha 90.00
_cell_angle_beta 90.00
_cell_angle_gamma 90.00
_cell_formula_units_Z 8
_cell_length_a 28.635(3)
_cell_length_b 11.1436(12)
_cell_length_c 17.0423(18)
_cell_measurement_reflns_used 4471
_cell_measurement_temperature 296(2)
_cell_measurement_theta_max 25.33
_cell_measurement_theta_min 2.34
_cell_volume 5438.1(10)
_computing_cell_refinement SMART
_computing_data_collection 'SMART (Bruker, 2000)'
_computing_data_reduction 'SAINT (Bruker, 2000)'
_computing_molecular_graphics SHELXTL
_computing_publication_material SHELXTL
_computing_structure_refinement SHELXTL
_computing_structure_solution 'SHELXTL (Bruker, 2000)'
_diffrn_ambient_temperature 296(2)
_diffrn_measured_fraction_theta_full 0.998
_diffrn_measured_fraction_theta_max 0.998
_diffrn_measurement_device_type 'Bruker Smart Aepex CCD area detector'
_diffrn_measurement_method 'phi and omega scans'
_diffrn_radiation_monochromator graphite
_diffrn_radiation_source 'sealed tube'
_diffrn_radiation_type MoK\a
_diffrn_radiation_wavelength 0.71073
_diffrn_reflns_av_R_equivalents 0.1205
_diffrn_reflns_av_sigmaI/netI 0.1131
_diffrn_reflns_limit_h_max 34
_diffrn_reflns_limit_h_min -33
_diffrn_reflns_limit_k_max 13
_diffrn_reflns_limit_k_min -13
_diffrn_reflns_limit_l_max 20
_diffrn_reflns_limit_l_min -17
_diffrn_reflns_number 26635
_diffrn_reflns_theta_full 25.10
_diffrn_reflns_theta_max 25.10
_diffrn_reflns_theta_min 1.42
_exptl_absorpt_coefficient_mu 1.031
_exptl_absorpt_correction_T_max 0.8203
_exptl_absorpt_correction_T_min 0.7338
_exptl_absorpt_correction_type multi-scan
_exptl_absorpt_process_details 'SADABS(Bruker, 2000)'
_exptl_crystal_colour colorless
_exptl_crystal_density_diffrn 1.496
_exptl_crystal_density_method 'not measured'
_exptl_crystal_description platelet
_exptl_crystal_F_000 2516
_exptl_crystal_size_max 0.32
_exptl_crystal_size_mid 0.22
_exptl_crystal_size_min 0.20
_refine_diff_density_max 0.393
_refine_diff_density_min -0.325
_refine_diff_density_rms 0.072
_refine_ls_abs_structure_details 'Flack H D (1983), Acta Cryst. A39, 876-881'
_refine_ls_abs_structure_Flack -0.030(14)
_refine_ls_extinction_method none
_refine_ls_goodness_of_fit_ref 1.007
_refine_ls_hydrogen_treatment constr
_refine_ls_matrix_type full
_refine_ls_number_parameters 731
_refine_ls_number_reflns 7993
_refine_ls_number_restraints 1
_refine_ls_restrained_S_all 1.006
_refine_ls_R_factor_all 0.0881
_refine_ls_R_factor_gt 0.0504
_refine_ls_shift/su_max 0.000
_refine_ls_shift/su_mean 0.000
_refine_ls_structure_factor_coef Fsqd
_refine_ls_weighting_details 'calc w=1/[\s^2^(Fo^2^)+(0.0165P)^2^+0.5000P] where P=(Fo^2^+2Fc^2^)/3'
_refine_ls_weighting_scheme calc
_refine_ls_wR_factor_gt 0.0936
_refine_ls_wR_factor_ref 0.1044
_reflns_number_gt 4899
_reflns_number_total 7993
_reflns_threshold_expression >2sigma(I)
_cod_data_source_file b811498f.txt
_cod_data_source_block CEC002
_cod_depositor_comments
;
The following automatic conversions were performed:
'_symmetry_cell_setting' value 'Orthorhombic' changed to 'orthorhombic'
according to '/home/saulius/struct/CIF-dictionaries/cif_core.dic'
dictionary named 'cif_core.dic' version 2.4.1 from 2010-06-29.

Automatic conversion script
Id: cif_fix_enum 1527 2010-12-29 10:47:43Z saulius 
;
_cod_database_code 7202397

loop_
_symmetry_equiv_pos_as_xyz
'x, y, z'
'-x, -y, z+1/2'
'-x+1/2, y, z+1/2'
'x+1/2, -y, z'

loop_
_atom_site_label
_atom_site_type_symbol
_atom_site_fract_x
_atom_site_fract_y
_atom_site_fract_z
_atom_site_U_iso_or_equiv
_atom_site_adp_type
_atom_site_occupancy
_atom_site_symmetry_multiplicity
_atom_site_calc_flag
_atom_site_refinement_flags
_atom_site_disorder_assembly
_atom_site_disorder_group
Zn1 Zn 0.29605(2) 0.52518(7) 0.64202(5) 0.0455(2) Uani 1 1 d . . .
Zn2 Zn 0.09736(3) 1.00429(7) 0.53728(5) 0.0428(2) Uani 1 1 d . . .
N1 N 0.30500(19) 0.6566(5) 0.7214(3) 0.0477(15) Uani 1 1 d . . .
N2 N 0.2916(2) 0.7879(5) 0.8141(4) 0.0572(17) Uani 1 1 d . . .
N3 N 0.2911(2) 1.1994(6) 0.7634(4) 0.0551(17) Uani 1 1 d . . .
N4 N 0.29402(19) 1.3857(6) 0.7187(3) 0.0478(16) Uani 1 1 d . . .
N5 N 0.06694(19) 0.8624(5) 0.5915(3) 0.0429(15) Uani 1 1 d . . .
N6 N 0.0486(2) 0.7300(5) 0.6837(4) 0.0535(17) Uani 1 1 d . . .
N7 N 0.0573(2) 0.3178(5) 0.6474(4) 0.0560(16) Uani 1 1 d . . .
N8 N 0.0706(2) 0.1375(6) 0.6012(3) 0.0486(16) Uani 1 1 d . . .
O1 O 0.35163(19) 0.4818(6) 0.5827(4) 0.0820(19) Uani 1 1 d . . .
O2 O 0.3605(3) 0.6638(7) 0.5570(8) 0.235(7) Uani 1 1 d . . .
O3 O 0.7423(2) 0.5352(8) 0.5724(5) 0.127(3) Uani 1 1 d . . .
O4 O 0.7259(3) 0.3525(9) 0.6095(6) 0.176(5) Uani 1 1 d . . .
O5 O 0.55211(15) 0.5447(5) 0.3099(3) 0.0616(15) Uani 1 1 d . . .
O6 O 0.54038(16) 0.3291(4) 0.3354(3) 0.0575(15) Uani 1 1 d . . .
O7 O 0.08594(17) 0.9767(5) 0.4257(3) 0.0592(14) Uani 1 1 d . . .
O8 O 0.0669(2) 1.1729(6) 0.4175(3) 0.0772(19) Uani 1 1 d . . .
O9 O 0.33537(16) 0.9678(4) 0.0578(3) 0.0571(15) Uani 1 1 d . . .
O10 O 0.33131(19) 1.1481(5) 0.0059(4) 0.0801(18) Uani 1 1 d . . .
O11 O 0.08686(16) 0.9129(4) 0.0123(3) 0.0576(15) Uani 1 1 d . . .
O12 O 0.08437(16) 1.1363(4) -0.0020(3) 0.0562(14) Uani 1 1 d . . .
S1 S 0.54592(6) 0.44768(18) 0.36561(12) 0.0422(5) Uani 1 1 d . . .
S2 S 0.10215(6) 1.02926(15) 0.03753(12) 0.0446(4) Uani 1 1 d . . .
C1 C 0.3738(3) 0.5624(9) 0.5544(6) 0.081(3) Uani 1 1 d . . .
C2 C 0.4181(2) 0.5337(7) 0.5108(4) 0.054(2) Uani 1 1 d . . .
C3 C 0.4504(3) 0.6207(7) 0.4965(5) 0.064(2) Uani 1 1 d . . .
H3 H 0.4456 0.6979 0.5155 0.077 Uiso 1 1 calc R . .
C4 C 0.4903(2) 0.5950(7) 0.4538(4) 0.050(2) Uani 1 1 d . . .
H4 H 0.5127 0.6541 0.4456 0.060 Uiso 1 1 calc R . .
C5 C 0.4967(2) 0.4823(6) 0.4236(4) 0.0356(17) Uani 1 1 d . . .
C6 C 0.4643(3) 0.3917(7) 0.4390(5) 0.054(2) Uani 1 1 d . . .
H6 H 0.4689 0.3142 0.4203 0.065 Uiso 1 1 calc R . .
C7 C 0.4248(3) 0.4203(7) 0.4832(5) 0.058(2) Uani 1 1 d . . .
H7 H 0.4028 0.3611 0.4940 0.070 Uiso 1 1 calc R . .
C8 C 0.7183(4) 0.4472(14) 0.5721(6) 0.099(4) Uani 1 1 d . . .
C9 C 0.6723(2) 0.4482(7) 0.5233(4) 0.053(2) Uani 1 1 d . . .
C10 C 0.6581(2) 0.5514(7) 0.4879(5) 0.051(2) Uani 1 1 d . . .
H10 H 0.6754 0.6212 0.4950 0.061 Uiso 1 1 calc R . .
C11 C 0.6184(2) 0.5545(7) 0.4413(4) 0.0471(19) Uani 1 1 d . . .
H11 H 0.6085 0.6259 0.4183 0.057 Uiso 1 1 calc R . .
C12 C 0.59387(19) 0.4489(6) 0.4298(4) 0.0316(15) Uani 1 1 d . . .
C13 C 0.6070(2) 0.3448(6) 0.4661(4) 0.0478(19) Uani 1 1 d . . .
H13 H 0.5895 0.2752 0.4597 0.057 Uiso 1 1 calc R . .
C14 C 0.6467(2) 0.3444(7) 0.5128(4) 0.0481(19) Uani 1 1 d . . .
H14 H 0.6562 0.2738 0.5371 0.058 Uiso 1 1 calc R . .
C15 C 0.2741(3) 0.7171(7) 0.7581(4) 0.053(2) Uani 1 1 d . . .
H15 H 0.2423 0.7123 0.7469 0.064 Uiso 1 1 calc R . .
C16 C 0.3468(3) 0.6907(8) 0.7545(5) 0.068(2) Uani 1 1 d . . .
H16 H 0.3760 0.6625 0.7396 0.081 Uiso 1 1 calc R . .
C17 C 0.3388(3) 0.7706(8) 0.8115(5) 0.067(2) Uani 1 1 d . . .
H17 H 0.3610 0.8073 0.8432 0.081 Uiso 1 1 calc R . .
C18 C 0.2674(3) 0.8594(8) 0.8725(5) 0.076(3) Uani 1 1 d . . .
H18A H 0.2896 0.9133 0.8971 0.092 Uiso 1 1 calc R . .
H18B H 0.2553 0.8066 0.9128 0.092 Uiso 1 1 calc R . .
C19 C 0.2280(3) 0.9318(8) 0.8391(5) 0.064(2) Uani 1 1 d . . .
C20 C 0.1819(4) 0.9006(9) 0.8562(5) 0.079(3) Uani 1 1 d . . .
H20 H 0.1759 0.8346 0.8881 0.094 Uiso 1 1 calc R . .
C21 C 0.1445(4) 0.9670(10) 0.8264(6) 0.090(3) Uani 1 1 d . . .
H21 H 0.1141 0.9463 0.8398 0.108 Uiso 1 1 calc R . .
C22 C 0.1526(3) 1.0646(10) 0.7763(7) 0.093(3) Uani 1 1 d . . .
H22 H 0.1279 1.1087 0.7556 0.112 Uiso 1 1 calc R . .
C23 C 0.1978(3) 1.0931(9) 0.7586(5) 0.074(3) Uani 1 1 d . . .
H23 H 0.2034 1.1574 0.7251 0.089 Uiso 1 1 calc R . .
C24 C 0.2355(3) 1.0308(7) 0.7882(6) 0.061(2) Uani 1 1 d . . .
C25 C 0.2849(3) 1.0711(8) 0.7668(5) 0.070(3) Uani 1 1 d . . .
H25A H 0.3065 1.0385 0.8052 0.084 Uiso 1 1 calc R . .
H25B H 0.2930 1.0373 0.7161 0.084 Uiso 1 1 calc R . .
C26 C 0.2874(2) 1.2723(9) 0.7014(4) 0.057(2) Uani 1 1 d . . .
H26 H 0.2807 1.2453 0.6510 0.069 Uiso 1 1 calc R . .
C27 C 0.2999(2) 1.2706(7) 0.8261(4) 0.056(2) Uani 1 1 d . . .
H27 H 0.3040 1.2468 0.8780 0.067 Uiso 1 1 calc R . .
C28 C 0.3017(2) 1.3848(7) 0.7971(4) 0.055(2) Uani 1 1 d . . .
H28 H 0.3074 1.4529 0.8272 0.066 Uiso 1 1 calc R . .
C29 C 0.0760(2) 1.0769(9) 0.3876(5) 0.058(2) Uani 1 1 d . . .
C30 C 0.0793(2) 1.0625(7) 0.2978(4) 0.0408(17) Uani 1 1 d . . .
C31 C 0.0741(2) 0.9535(6) 0.2620(4) 0.0438(19) Uani 1 1 d . . .
H31 H 0.0668 0.8865 0.2922 0.053 Uiso 1 1 calc R . .
C32 C 0.0792(2) 0.9409(7) 0.1830(4) 0.050(2) Uani 1 1 d . . .
H32 H 0.0753 0.8668 0.1588 0.060 Uiso 1 1 calc R . .
C33 C 0.0907(2) 1.0433(6) 0.1393(4) 0.0412(16) Uani 1 1 d . . .
C34 C 0.0951(2) 1.1562(7) 0.1751(4) 0.0464(19) Uani 1 1 d . . .
H34 H 0.1017 1.2241 0.1453 0.056 Uiso 1 1 calc R . .
C35 C 0.0898(2) 1.1641(6) 0.2533(4) 0.0470(19) Uani 1 1 d . . .
H35 H 0.0930 1.2381 0.2780 0.056 Uiso 1 1 calc R . .
C36 C 0.3122(3) 1.0579(8) 0.0322(5) 0.0523(19) Uani 1 1 d . . .
C37 C 0.2600(2) 1.0483(6) 0.0345(4) 0.0423(17) Uani 1 1 d . . .
C38 C 0.2334(2) 1.1466(6) 0.0089(4) 0.0482(19) Uani 1 1 d . . .
H38 H 0.2482 1.2165 -0.0076 0.058 Uiso 1 1 calc R . .
C39 C 0.1857(2) 1.1397(6) 0.0083(4) 0.0433(18) Uani 1 1 d . . .
H39 H 0.1680 1.2041 -0.0094 0.052 Uiso 1 1 calc R . .
C40 C 0.1640(2) 1.0352(6) 0.0344(5) 0.0422(16) Uani 1 1 d . . .
C41 C 0.1892(2) 0.9375(6) 0.0607(4) 0.0436(18) Uani 1 1 d . . .
H41 H 0.1741 0.8681 0.0773 0.052 Uiso 1 1 calc R . .
C42 C 0.2374(2) 0.9446(7) 0.0619(4) 0.0476(19) Uani 1 1 d . . .
H42 H 0.2549 0.8806 0.0809 0.057 Uiso 1 1 calc R . .
C43 C 0.0798(2) 0.8092(6) 0.6573(4) 0.0477(19) Uani 1 1 d . . .
H43 H 0.1078 0.8253 0.6827 0.057 Uiso 1 1 calc R . .
C44 C 0.0234(3) 0.8133(7) 0.5765(5) 0.067(2) Uani 1 1 d . . .
H44 H 0.0043 0.8330 0.5343 0.080 Uiso 1 1 calc R . .
C45 C 0.0130(3) 0.7333(8) 0.6322(6) 0.072(3) Uani 1 1 d . . .
H45 H -0.0142 0.6878 0.6349 0.086 Uiso 1 1 calc R . .
C46 C 0.0505(3) 0.6614(7) 0.7574(5) 0.065(2) Uani 1 1 d . . .
H46A H 0.0505 0.7175 0.8009 0.078 Uiso 1 1 calc R . .
H46B H 0.0223 0.6134 0.7615 0.078 Uiso 1 1 calc R . .
C47 C 0.0910(3) 0.5818(7) 0.7655(5) 0.059(2) Uani 1 1 d . . .
C48 C 0.1224(4) 0.6104(9) 0.8223(7) 0.090(4) Uani 1 1 d . . .
H48 H 0.1172 0.6767 0.8543 0.108 Uiso 1 1 calc R . .
C49 C 0.1611(5) 0.5431(12) 0.8325(7) 0.110(4) Uani 1 1 d . . .
H49 H 0.1827 0.5659 0.8704 0.132 Uiso 1 1 calc R . .
C50 C 0.1695(3) 0.4420(12) 0.7886(8) 0.112(4) Uani 1 1 d . . .
H50 H 0.1962 0.3961 0.7964 0.134 Uiso 1 1 calc R . .
C51 C 0.1371(3) 0.4111(9) 0.7325(6) 0.084(3) Uani 1 1 d . . .
H51 H 0.1415 0.3428 0.7020 0.101 Uiso 1 1 calc R . .
C52 C 0.0976(3) 0.4823(7) 0.7215(5) 0.060(2) Uani 1 1 d . . .
C53 C 0.0623(3) 0.4470(7) 0.6589(6) 0.078(3) Uani 1 1 d . . .
H53A H 0.0321 0.4800 0.6731 0.093 Uiso 1 1 calc R . .
H53B H 0.0716 0.4832 0.6095 0.093 Uiso 1 1 calc R . .
C54 C 0.0789(3) 0.2506(7) 0.5940(4) 0.058(2) Uani 1 1 d . . .
H54 H 0.0982 0.2822 0.5552 0.070 Uiso 1 1 calc R . .
C55 C 0.0337(3) 0.2422(8) 0.6956(5) 0.068(2) Uani 1 1 d . . .
H55 H 0.0162 0.2626 0.7397 0.082 Uiso 1 1 calc R . .
C56 C 0.0406(3) 0.1328(8) 0.6666(4) 0.062(2) Uani 1 1 d . . .
H56 H 0.0275 0.0629 0.6867 0.075 Uiso 1 1 calc R . .
O1W O 0.0325(5) 0.9023(19) 0.8644(10) 0.178(11) Uani 0.510(16) 1 d P A 1

loop_
_atom_site_aniso_label
_atom_site_aniso_U_11
_atom_site_aniso_U_22
_atom_site_aniso_U_33
_atom_site_aniso_U_23
_atom_site_aniso_U_13
_atom_site_aniso_U_12
Zn1 0.0307(4) 0.0650(6) 0.0409(5) -0.0048(5) -0.0015(4) 0.0019(4)
Zn2 0.0375(4) 0.0517(5) 0.0393(4) -0.0045(4) 0.0029(4) 0.0023(4)
N1 0.037(4) 0.056(4) 0.049(4) -0.004(3) -0.002(3) 0.007(3)
N2 0.082(5) 0.042(4) 0.048(4) -0.002(3) -0.011(4) -0.001(4)
N3 0.039(4) 0.066(5) 0.060(5) -0.014(4) 0.003(3) -0.003(3)
N4 0.055(4) 0.067(5) 0.021(4) -0.020(3) -0.002(3) -0.006(3)
N5 0.042(4) 0.042(4) 0.045(4) -0.012(3) 0.007(3) 0.004(3)
N6 0.051(4) 0.043(4) 0.066(5) -0.009(3) 0.024(4) -0.009(3)
N7 0.064(4) 0.043(4) 0.061(4) -0.012(4) 0.018(4) 0.013(3)
N8 0.056(4) 0.048(4) 0.042(4) 0.003(3) 0.007(3) -0.004(3)
O1 0.044(4) 0.128(6) 0.074(4) 0.002(4) 0.016(3) 0.006(4)
O2 0.198(9) 0.087(6) 0.419(17) 0.025(8) 0.233(11) 0.030(6)
O3 0.050(4) 0.216(10) 0.116(7) -0.052(6) -0.027(4) -0.003(5)
O4 0.186(9) 0.168(9) 0.173(10) -0.004(7) -0.129(8) 0.055(7)
O5 0.038(3) 0.104(5) 0.043(3) 0.021(3) -0.002(2) 0.008(3)
O6 0.040(3) 0.061(4) 0.072(4) -0.029(3) -0.010(2) 0.004(3)
O7 0.071(4) 0.063(4) 0.043(3) -0.002(3) -0.003(3) -0.003(3)
O8 0.108(5) 0.069(4) 0.054(4) -0.021(3) 0.002(3) 0.019(4)
O9 0.036(3) 0.074(4) 0.062(4) -0.004(3) -0.009(2) 0.004(3)
O10 0.045(3) 0.083(4) 0.111(5) 0.018(4) -0.002(3) -0.017(3)
O11 0.056(3) 0.056(3) 0.061(4) -0.013(3) -0.003(3) -0.011(3)
O12 0.049(3) 0.073(4) 0.047(3) 0.022(3) -0.010(2) 0.007(3)
S1 0.0287(9) 0.0603(14) 0.0377(10) -0.0039(10) -0.0034(8) 0.0057(9)
S2 0.0318(9) 0.0614(13) 0.0407(10) -0.0008(13) -0.0021(9) 0.0007(8)
C1 0.067(6) 0.066(6) 0.109(9) 0.004(6) 0.048(6) 0.007(5)
C2 0.047(5) 0.039(5) 0.077(6) 0.005(4) 0.023(4) 0.010(4)
C3 0.057(5) 0.043(5) 0.093(7) -0.019(4) 0.020(5) -0.005(4)
C4 0.030(4) 0.053(5) 0.067(5) -0.007(4) 0.001(4) -0.001(4)
C5 0.018(3) 0.051(5) 0.038(4) -0.004(4) -0.004(3) 0.007(3)
C6 0.047(5) 0.038(5) 0.077(6) 0.001(4) 0.006(4) 0.001(4)
C7 0.036(5) 0.062(6) 0.076(6) 0.024(5) 0.009(4) -0.002(4)
C8 0.068(8) 0.182(14) 0.048(6) -0.039(8) -0.015(6) 0.033(8)
C9 0.039(4) 0.073(6) 0.046(5) -0.008(4) -0.011(4) 0.009(4)
C10 0.029(4) 0.062(5) 0.061(5) -0.008(4) 0.000(4) -0.014(4)
C11 0.037(4) 0.050(5) 0.054(5) 0.002(4) 0.002(4) 0.006(4)
C12 0.016(3) 0.035(4) 0.044(4) -0.005(3) -0.010(3) 0.001(3)
C13 0.035(4) 0.053(5) 0.056(5) 0.008(4) -0.003(4) -0.005(4)
C14 0.044(4) 0.056(5) 0.044(5) 0.013(4) -0.010(4) 0.011(4)
C15 0.054(5) 0.054(5) 0.053(5) -0.008(4) -0.019(4) -0.006(4)
C16 0.037(5) 0.100(7) 0.067(6) -0.023(5) -0.006(4) -0.010(5)
C17 0.057(6) 0.079(7) 0.066(6) 0.016(5) -0.023(5) -0.018(5)
C18 0.103(8) 0.071(6) 0.055(6) -0.017(5) -0.014(5) 0.017(5)
C19 0.082(7) 0.068(6) 0.044(5) -0.027(5) 0.006(5) -0.011(5)
C20 0.091(8) 0.089(7) 0.055(6) -0.030(5) 0.000(6) -0.034(6)
C21 0.065(7) 0.115(9) 0.089(8) -0.041(7) 0.012(6) -0.033(7)
C22 0.058(6) 0.120(9) 0.102(9) -0.018(7) 0.002(6) -0.017(6)
C23 0.068(7) 0.085(7) 0.069(6) 0.004(5) -0.010(5) 0.004(6)
C24 0.060(6) 0.063(6) 0.060(5) -0.015(5) 0.005(5) -0.004(4)
C25 0.061(6) 0.057(6) 0.091(7) 0.004(5) 0.012(5) 0.005(5)
C26 0.048(5) 0.096(7) 0.028(5) -0.001(5) 0.004(4) 0.005(5)
C27 0.059(5) 0.072(6) 0.036(5) -0.008(4) -0.002(4) -0.002(5)
C28 0.060(5) 0.063(6) 0.042(5) -0.001(4) -0.002(4) -0.011(4)
C29 0.030(4) 0.077(7) 0.066(6) 0.007(5) -0.013(4) -0.010(4)
C30 0.029(4) 0.045(5) 0.048(5) -0.002(4) 0.001(3) 0.001(3)
C31 0.049(5) 0.045(5) 0.037(5) 0.007(4) 0.001(3) -0.009(4)
C32 0.050(5) 0.044(5) 0.056(5) -0.007(4) 0.001(4) -0.010(4)
C33 0.030(3) 0.053(5) 0.041(4) -0.011(4) -0.001(4) 0.000(3)
C34 0.039(4) 0.059(5) 0.042(5) 0.000(4) -0.004(3) -0.001(4)
C35 0.049(5) 0.047(5) 0.045(5) -0.012(4) 0.002(4) 0.012(4)
C36 0.046(5) 0.068(5) 0.043(5) -0.008(5) -0.005(4) -0.004(4)
C37 0.040(4) 0.053(4) 0.033(4) 0.000(4) 0.005(4) -0.004(3)
C38 0.045(5) 0.049(5) 0.051(5) -0.002(4) 0.005(4) 0.000(4)
C39 0.032(4) 0.049(5) 0.048(5) -0.006(4) 0.005(3) 0.005(4)
C40 0.038(4) 0.052(5) 0.036(4) -0.003(4) -0.001(4) 0.008(3)
C41 0.036(4) 0.055(5) 0.039(5) -0.009(4) -0.002(3) -0.007(4)
C42 0.048(5) 0.059(5) 0.036(5) -0.001(4) -0.007(3) 0.010(4)
C43 0.049(5) 0.044(5) 0.050(6) -0.007(4) 0.000(4) -0.014(4)
C44 0.036(5) 0.065(6) 0.100(7) -0.005(5) -0.013(5) 0.009(4)
C45 0.030(4) 0.065(6) 0.121(8) -0.008(6) 0.007(5) -0.010(4)
C46 0.087(7) 0.045(5) 0.063(6) 0.003(4) 0.041(5) -0.007(5)
C47 0.080(7) 0.043(5) 0.055(6) -0.005(4) 0.021(5) -0.016(5)
C48 0.100(9) 0.067(8) 0.102(9) -0.004(6) 0.032(8) -0.030(7)
C49 0.117(11) 0.105(10) 0.106(10) -0.030(8) 0.008(8) -0.071(9)
C50 0.042(6) 0.150(12) 0.143(11) 0.023(9) -0.032(7) -0.006(7)
C51 0.067(7) 0.093(7) 0.093(8) 0.001(6) 0.009(6) 0.015(6)
C52 0.063(6) 0.061(6) 0.056(5) 0.003(5) 0.005(4) -0.004(5)
C53 0.086(6) 0.058(6) 0.089(8) -0.013(5) 0.010(6) 0.029(5)
C54 0.068(5) 0.048(5) 0.058(6) -0.005(4) 0.027(4) 0.002(4)
C55 0.074(6) 0.057(6) 0.075(6) -0.020(5) 0.033(5) 0.005(5)
C56 0.056(5) 0.065(6) 0.065(6) 0.009(5) 0.021(4) -0.009(4)
O1W 0.080(11) 0.33(3) 0.122(14) -0.106(16) -0.011(9) -0.015(13)

loop_
_atom_type_symbol
_atom_type_description
_atom_type_scat_dispersion_real
_atom_type_scat_dispersion_imag
_atom_type_scat_source
Zn Zn 0.2839 1.4301 'International Tables Vol C Tables 4.2.6.8 and 6.1.1.4'
S S 0.1246 0.1234 'International Tables Vol C Tables 4.2.6.8 and 6.1.1.4'
O O 0.0106 0.0060 'International Tables Vol C Tables 4.2.6.8 and 6.1.1.4'
N N 0.0061 0.0033 'International Tables Vol C Tables 4.2.6.8 and 6.1.1.4'
C C 0.0033 0.0016 'International Tables Vol C Tables 4.2.6.8 and 6.1.1.4'
H H 0.0000 0.0000 'International Tables Vol C Tables 4.2.6.8 and 6.1.1.4'

loop_
_geom_angle_atom_site_label_1
_geom_angle_atom_site_label_2
_geom_angle_atom_site_label_3
_geom_angle
_geom_angle_site_symmetry_1
_geom_angle_site_symmetry_3
_geom_angle_publ_flag
O1 Zn1 N1 115.2(3) . . ?
O1 Zn1 N4 99.6(3) . 1_545 ?
N1 Zn1 N4 97.4(2) . 1_545 ?
O1 Zn1 O3 103.4(3) . 4_465 ?
N1 Zn1 O3 136.2(3) . 4_465 ?
N4 Zn1 O3 95.7(3) 1_545 4_465 ?
O1 Zn1 C8 120.1(3) . 4_465 ?
N1 Zn1 C8 109.8(4) . 4_465 ?
N4 Zn1 C8 111.7(3) 1_545 4_465 ?
O3 Zn1 C8 27.7(4) 4_465 4_465 ?
O7 Zn2 N8 125.8(2) . 1_565 ?
O7 Zn2 O9 107.4(2) . 3 ?
N8 Zn2 O9 115.2(2) 1_565 3 ?
O7 Zn2 N5 104.4(2) . . ?
N8 Zn2 N5 99.5(2) 1_565 . ?
O9 Zn2 N5 100.1(2) 3 . ?
C15 N1 C16 104.9(7) . . ?
C15 N1 Zn1 128.7(5) . . ?
C16 N1 Zn1 126.0(5) . . ?
C15 N2 C17 105.4(7) . . ?
C15 N2 C18 129.4(7) . . ?
C17 N2 C18 124.8(7) . . ?
C26 N3 C27 106.4(7) . . ?
C26 N3 C25 128.7(7) . . ?
C27 N3 C25 124.9(8) . . ?
C26 N4 C28 103.8(7) . . ?
C26 N4 Zn1 126.6(5) . 1_565 ?
C28 N4 Zn1 129.4(6) . 1_565 ?
C43 N5 C44 103.3(6) . . ?
C43 N5 Zn2 128.1(5) . . ?
C44 N5 Zn2 127.6(6) . . ?
C43 N6 C45 105.5(7) . . ?
C43 N6 C46 127.4(7) . . ?
C45 N6 C46 126.9(7) . . ?
C54 N7 C55 107.2(6) . . ?
C54 N7 C53 127.0(7) . . ?
C55 N7 C53 125.4(7) . . ?
C54 N8 C56 103.0(6) . . ?
C54 N8 Zn2 127.1(5) . 1_545 ?
C56 N8 Zn2 129.8(6) . 1_545 ?
C1 O1 Zn1 117.1(6) . . ?
C8 O3 Zn1 99.4(9) . 4_565 ?
C29 O7 Zn2 112.4(5) . . ?
C36 O9 Zn2 106.3(4) . 3_554 ?
O6 S1 O5 117.9(3) . . ?
O6 S1 C12 108.6(3) . . ?
O5 S1 C12 107.9(3) . . ?
O6 S1 C5 108.4(3) . . ?
O5 S1 C5 107.6(3) . . ?
C12 S1 C5 105.9(3) . . ?
O11 S2 O12 119.5(3) . . ?
O11 S2 C33 108.5(3) . . ?
O12 S2 C33 108.3(3) . . ?
O11 S2 C40 109.2(3) . . ?
O12 S2 C40 107.7(3) . . ?
C33 S2 C40 102.2(3) . . ?
O2 C1 O1 121.6(9) . . ?
O2 C1 C2 119.3(9) . . ?
O1 C1 C2 119.0(8) . . ?
C3 C2 C7 120.3(7) . . ?
C3 C2 C1 120.6(7) . . ?
C7 C2 C1 119.1(7) . . ?
C2 C3 C4 120.5(7) . . ?
C2 C3 H3 119.8 . . ?
C4 C3 H3 119.8 . . ?
C5 C4 C3 119.9(7) . . ?
C5 C4 H4 120.1 . . ?
C3 C4 H4 120.1 . . ?
C4 C5 C6 120.1(6) . . ?
C4 C5 S1 121.2(5) . . ?
C6 C5 S1 118.6(5) . . ?
C7 C6 C5 118.4(7) . . ?
C7 C6 H6 120.8 . . ?
C5 C6 H6 120.8 . . ?
C2 C7 C6 120.8(7) . . ?
C2 C7 H7 119.6 . . ?
C6 C7 H7 119.6 . . ?
O3 C8 O4 126.0(11) . . ?
O3 C8 C9 118.8(12) . . ?
O4 C8 C9 115.1(12) . . ?
O3 C8 Zn1 52.9(6) . 4_565 ?
O4 C8 Zn1 73.2(7) . 4_565 ?
C9 C8 Zn1 171.6(10) . 4_565 ?
C10 C9 C14 119.5(7) . . ?
C10 C9 C8 119.6(9) . . ?
C14 C9 C8 120.8(9) . . ?
C9 C10 C11 121.3(7) . . ?
C9 C10 H10 119.4 . . ?
C11 C10 H10 119.4 . . ?
C12 C11 C10 118.4(7) . . ?
C12 C11 H11 120.8 . . ?
C10 C11 H11 120.8 . . ?
C13 C12 C11 121.2(6) . . ?
C13 C12 S1 119.4(5) . . ?
C11 C12 S1 119.4(5) . . ?
C12 C13 C14 119.1(7) . . ?
C12 C13 H13 120.4 . . ?
C14 C13 H13 120.4 . . ?
C9 C14 C13 120.4(7) . . ?
C9 C14 H14 119.8 . . ?
C13 C14 H14 119.8 . . ?
N1 C15 N2 113.6(7) . . ?
N1 C15 H15 123.2 . . ?
N2 C15 H15 123.2 . . ?
C17 C16 N1 109.4(7) . . ?
C17 C16 H16 125.3 . . ?
N1 C16 H16 125.3 . . ?
C16 C17 N2 106.7(7) . . ?
C16 C17 H17 126.7 . . ?
N2 C17 H17 126.7 . . ?
N2 C18 C19 113.2(7) . . ?
N2 C18 H18A 108.9 . . ?
C19 C18 H18A 108.9 . . ?
N2 C18 H18B 108.9 . . ?
C19 C18 H18B 108.9 . . ?
H18A C18 H18B 107.7 . . ?
C20 C19 C24 117.6(9) . . ?
C20 C19 C18 120.0(9) . . ?
C24 C19 C18 122.4(8) . . ?
C21 C20 C19 121.2(10) . . ?
C21 C20 H20 119.4 . . ?
C19 C20 H20 119.4 . . ?
C20 C21 C22 120.3(10) . . ?
C20 C21 H21 119.8 . . ?
C22 C21 H21 119.8 . . ?
C23 C22 C21 118.2(10) . . ?
C23 C22 H22 120.9 . . ?
C21 C22 H22 120.9 . . ?
C22 C23 C24 122.9(10) . . ?
C22 C23 H23 118.5 . . ?
C24 C23 H23 118.5 . . ?
C23 C24 C19 119.8(8) . . ?
C23 C24 C25 119.3(8) . . ?
C19 C24 C25 120.9(8) . . ?
N3 C25 C24 114.5(7) . . ?
N3 C25 H25A 108.6 . . ?
C24 C25 H25A 108.6 . . ?
N3 C25 H25B 108.6 . . ?
C24 C25 H25B 108.6 . . ?
H25A C25 H25B 107.6 . . ?
N4 C26 N3 113.4(7) . . ?
N4 C26 H26 123.3 . . ?
N3 C26 H26 123.3 . . ?
N3 C27 C28 105.5(7) . . ?
N3 C27 H27 127.3 . . ?
C28 C27 H27 127.3 . . ?
N4 C28 C27 110.9(7) . . ?
N4 C28 H28 124.5 . . ?
C27 C28 H28 124.5 . . ?
O8 C29 O7 125.8(8) . . ?
O8 C29 C30 121.5(8) . . ?
O7 C29 C30 112.7(8) . . ?
C31 C30 C35 120.2(7) . . ?
C31 C30 C29 121.9(7) . . ?
C35 C30 C29 117.9(7) . . ?
C32 C31 C30 121.3(7) . . ?
C32 C31 H31 119.3 . . ?
C30 C31 H31 119.3 . . ?
C31 C32 C33 117.8(7) . . ?
C31 C32 H32 121.1 . . ?
C33 C32 H32 121.1 . . ?
C32 C33 C34 121.4(7) . . ?
C32 C33 S2 119.4(5) . . ?
C34 C33 S2 119.2(5) . . ?
C35 C34 C33 118.6(7) . . ?
C35 C34 H34 120.7 . . ?
C33 C34 H34 120.7 . . ?
C34 C35 C30 120.6(7) . . ?
C34 C35 H35 119.7 . . ?
C30 C35 H35 119.7 . . ?
O10 C36 O9 122.3(7) . . ?
O10 C36 C37 120.8(7) . . ?
O9 C36 C37 116.9(7) . . ?
C38 C37 C42 119.6(6) . . ?
C38 C37 C36 118.5(6) . . ?
C42 C37 C36 121.9(6) . . ?
C39 C38 C37 120.0(7) . . ?
C39 C38 H38 120.0 . . ?
C37 C38 H38 120.0 . . ?
C38 C39 C40 119.4(6) . . ?
C38 C39 H39 120.3 . . ?
C40 C39 H39 120.3 . . ?
C41 C40 C39 121.9(6) . . ?
C41 C40 S2 118.9(5) . . ?
C39 C40 S2 119.1(5) . . ?
C42 C41 C40 118.8(6) . . ?
C42 C41 H41 120.6 . . ?
C40 C41 H41 120.6 . . ?
C41 C42 C37 120.2(6) . . ?
C41 C42 H42 119.9 . . ?
C37 C42 H42 119.9 . . ?
N5 C43 N6 113.4(7) . . ?
N5 C43 H43 123.3 . . ?
N6 C43 H43 123.3 . . ?
C45 C44 N5 109.4(7) . . ?
C45 C44 H44 125.3 . . ?
N5 C44 H44 125.3 . . ?
C44 C45 N6 108.3(7) . . ?
C44 C45 H45 125.8 . . ?
N6 C45 H45 125.8 . . ?
C47 C46 N6 115.1(6) . . ?
C47 C46 H46A 108.5 . . ?
N6 C46 H46A 108.5 . . ?
C47 C46 H46B 108.5 . . ?
N6 C46 H46B 108.5 . . ?
H46A C46 H46B 107.5 . . ?
C52 C47 C48 119.7(9) . . ?
C52 C47 C46 123.6(9) . . ?
C48 C47 C46 116.6(9) . . ?
C49 C48 C47 120.3(11) . . ?
C49 C48 H48 119.9 . . ?
C47 C48 H48 119.9 . . ?
C48 C49 C50 122.0(12) . . ?
C48 C49 H49 119.0 . . ?
C50 C49 H49 119.0 . . ?
C49 C50 C51 117.7(11) . . ?
C49 C50 H50 121.2 . . ?
C51 C50 H50 121.2 . . ?
C50 C51 C52 119.9(10) . . ?
C50 C51 H51 120.0 . . ?
C52 C51 H51 120.0 . . ?
C47 C52 C51 120.4(9) . . ?
C47 C52 C53 120.6(8) . . ?
C51 C52 C53 119.1(8) . . ?
N7 C53 C52 114.4(7) . . ?
N7 C53 H53A 108.7 . . ?
C52 C53 H53A 108.7 . . ?
N7 C53 H53B 108.7 . . ?
C52 C53 H53B 108.7 . . ?
H53A C53 H53B 107.6 . . ?
N8 C54 N7 113.5(7) . . ?
N8 C54 H54 123.2 . . ?
N7 C54 H54 123.2 . . ?
C56 C55 N7 105.6(7) . . ?
C56 C55 H55 127.2 . . ?
N7 C55 H55 127.2 . . ?
C55 C56 N8 110.6(7) . . ?
C55 C56 H56 124.7 . . ?
N8 C56 H56 124.7 . . ?

loop_
_geom_bond_atom_site_label_1
_geom_bond_atom_site_label_2
_geom_bond_distance
_geom_bond_site_symmetry_2
_geom_bond_publ_flag
Zn1 O1 1.947(5) . ?
Zn1 N1 2.010(6) . ?
Zn1 N4 2.032(6) 1_545 ?
Zn1 O3 2.057(7) 4_465 ?
Zn1 C8 2.545(11) 4_465 ?
Zn2 O7 1.954(5) . ?
Zn2 N8 1.995(6) 1_565 ?
Zn2 O9 1.999(5) 3 ?
Zn2 N5 2.028(6) . ?
N1 C15 1.276(8) . ?
N1 C16 1.377(9) . ?
N2 C15 1.336(8) . ?
N2 C17 1.365(9) . ?
N2 C18 1.451(9) . ?
N3 C26 1.337(9) . ?
N3 C27 1.356(8) . ?
N3 C25 1.442(9) . ?
N4 C26 1.311(9) . ?
N4 C28 1.354(8) . ?
N4 Zn1 2.032(6) 1_565 ?
N5 C43 1.320(8) . ?
N5 C44 1.386(9) . ?
N6 C43 1.334(8) . ?
N6 C45 1.346(10) . ?
N6 C46 1.471(9) . ?
N7 C54 1.331(8) . ?
N7 C55 1.359(9) . ?
N7 C53 1.460(9) . ?
N8 C54 1.289(8) . ?
N8 C56 1.406(8) . ?
N8 Zn2 1.995(6) 1_545 ?
O1 C1 1.201(9) . ?
O2 C1 1.194(10) . ?
O3 C8 1.198(14) . ?
O3 Zn1 2.057(7) 4_565 ?
O4 C8 1.253(14) . ?
O5 S1 1.450(5) . ?
O6 S1 1.427(5) . ?
O7 C29 1.323(9) . ?
O8 C29 1.213(9) . ?
O9 C36 1.280(8) . ?
O9 Zn2 1.999(5) 3_554 ?
O10 C36 1.230(8) . ?
O11 S2 1.435(5) . ?
O12 S2 1.461(5) . ?
S1 C12 1.755(6) . ?
S1 C5 1.763(6) . ?
S2 C33 1.772(8) . ?
S2 C40 1.773(6) . ?
C1 C2 1.505(11) . ?
C2 C3 1.360(9) . ?
C2 C7 1.362(10) . ?
C3 C4 1.385(9) . ?
C3 H3 0.9300 . ?
C4 C5 1.370(9) . ?
C4 H4 0.9300 . ?
C5 C6 1.397(9) . ?
C6 C7 1.394(10) . ?
C6 H6 0.9300 . ?
C7 H7 0.9300 . ?
C8 C9 1.557(12) . ?
C8 Zn1 2.545(11) 4_565 ?
C9 C10 1.360(9) . ?
C9 C14 1.380(9) . ?
C10 C11 1.389(9) . ?
C10 H10 0.9300 . ?
C11 C12 1.385(8) . ?
C11 H11 0.9300 . ?
C12 C13 1.367(9) . ?
C13 C14 1.388(9) . ?
C13 H13 0.9300 . ?
C14 H14 0.9300 . ?
C15 H15 0.9300 . ?
C16 C17 1.338(10) . ?
C16 H16 0.9300 . ?
C17 H17 0.9300 . ?
C18 C19 1.499(11) . ?
C18 H18A 0.9700 . ?
C18 H18B 0.9700 . ?
C19 C20 1.397(11) . ?
C19 C24 1.421(12) . ?
C20 C21 1.397(12) . ?
C20 H20 0.9300 . ?
C21 C22 1.403(13) . ?
C21 H21 0.9300 . ?
C22 C23 1.365(11) . ?
C22 H22 0.9300 . ?
C23 C24 1.380(11) . ?
C23 H23 0.9300 . ?
C24 C25 1.528(10) . ?
C25 H25A 0.9700 . ?
C25 H25B 0.9700 . ?
C26 H26 0.9300 . ?
C27 C28 1.367(10) . ?
C27 H27 0.9300 . ?
C28 H28 0.9300 . ?
C29 C30 1.542(11) . ?
C30 C31 1.368(9) . ?
C30 C35 1.395(9) . ?
C31 C32 1.362(9) . ?
C31 H31 0.9300 . ?
C32 C33 1.402(9) . ?
C32 H32 0.9300 . ?
C33 C34 1.404(9) . ?
C34 C35 1.345(9) . ?
C34 H34 0.9300 . ?
C35 H35 0.9300 . ?
C36 C37 1.498(10) . ?
C37 C38 1.403(9) . ?
C37 C42 1.405(9) . ?
C38 C39 1.369(9) . ?
C38 H38 0.9300 . ?
C39 C40 1.393(8) . ?
C39 H39 0.9300 . ?
C40 C41 1.382(9) . ?
C41 C42 1.381(9) . ?
C41 H41 0.9300 . ?
C42 H42 0.9300 . ?
C43 H43 0.9300 . ?
C44 C45 1.335(11) . ?
C44 H44 0.9300 . ?
C45 H45 0.9300 . ?
C46 C47 1.468(11) . ?
C46 H46A 0.9700 . ?
C46 H46B 0.9700 . ?
C47 C52 1.352(11) . ?
C47 C48 1.358(12) . ?
C48 C49 1.349(14) . ?
C48 H48 0.9300 . ?
C49 C50 1.374(15) . ?
C49 H49 0.9300 . ?
C50 C51 1.376(13) . ?
C50 H50 0.9300 . ?
C51 C52 1.394(11) . ?
C51 H51 0.9300 . ?
C52 C53 1.521(12) . ?
C53 H53A 0.9700 . ?
C53 H53B 0.9700 . ?
C54 H54 0.9300 . ?
C55 C56 1.331(10) . ?
C55 H55 0.9300 . ?
C56 H56 0.9300 . ?

loop_
_geom_torsion_atom_site_label_1
_geom_torsion_atom_site_label_2
_geom_torsion_atom_site_label_3
_geom_torsion_atom_site_label_4
_geom_torsion
_geom_torsion_site_symmetry_1
_geom_torsion_site_symmetry_2
_geom_torsion_site_symmetry_3
_geom_torsion_site_symmetry_4
_geom_torsion_publ_flag
O1 Zn1 N1 C15 166.5(6) . . . . ?
N4 Zn1 N1 C15 -89.1(6) 1_545 . . . ?
O3 Zn1 N1 C15 17.1(8) 4_465 . . . ?
C8 Zn1 N1 C15 27.1(7) 4_465 . . . ?
O1 Zn1 N1 C16 -21.7(7) . . . . ?
N4 Zn1 N1 C16 82.6(6) 1_545 . . . ?
O3 Zn1 N1 C16 -171.2(6) 4_465 . . . ?
C8 Zn1 N1 C16 -161.2(6) 4_465 . . . ?
O7 Zn2 N5 C43 148.4(6) . . . . ?
N8 Zn2 N5 C43 -80.7(6) 1_565 . . . ?
O9 Zn2 N5 C43 37.3(6) 3 . . . ?
O7 Zn2 N5 C44 -44.9(6) . . . . ?
N8 Zn2 N5 C44 86.1(6) 1_565 . . . ?
O9 Zn2 N5 C44 -156.0(6) 3 . . . ?
N1 Zn1 O1 C1 -48.3(8) . . . . ?
N4 Zn1 O1 C1 -151.2(7) 1_545 . . . ?
O3 Zn1 O1 C1 110.5(8) 4_465 . . . ?
C8 Zn1 O1 C1 86.7(9) 4_465 . . . ?
N8 Zn2 O7 C29 27.5(6) 1_565 . . . ?
O9 Zn2 O7 C29 -113.5(5) 3 . . . ?
N5 Zn2 O7 C29 140.8(5) . . . . ?
Zn1 O1 C1 O2 -5.8(16) . . . . ?
Zn1 O1 C1 C2 177.5(6) . . . . ?
O2 C1 C2 C3 21.1(16) . . . . ?
O1 C1 C2 C3 -162.1(9) . . . . ?
O2 C1 C2 C7 -156.5(12) . . . . ?
O1 C1 C2 C7 20.2(13) . . . . ?
C7 C2 C3 C4 0.1(12) . . . . ?
C1 C2 C3 C4 -177.5(8) . . . . ?
C2 C3 C4 C5 2.0(12) . . . . ?
C3 C4 C5 C6 -3.2(11) . . . . ?
C3 C4 C5 S1 177.4(6) . . . . ?
O6 S1 C5 C4 -173.4(5) . . . . ?
O5 S1 C5 C4 -44.9(6) . . . . ?
C12 S1 C5 C4 70.3(6) . . . . ?
O6 S1 C5 C6 7.2(6) . . . . ?
O5 S1 C5 C6 135.7(5) . . . . ?
C12 S1 C5 C6 -109.1(6) . . . . ?
C4 C5 C6 C7 2.2(11) . . . . ?
S1 C5 C6 C7 -178.4(6) . . . . ?
C3 C2 C7 C6 -1.0(12) . . . . ?
C1 C2 C7 C6 176.6(8) . . . . ?
C5 C6 C7 C2 -0.1(12) . . . . ?
Zn1 O3 C8 O4 3.5(14) 4_565 . . . ?
Zn1 O3 C8 C9 -178.4(6) 4_565 . . . ?
O3 C8 C9 C10 -5.8(13) . . . . ?
O4 C8 C9 C10 172.5(9) . . . . ?
Zn1 C8 C9 C10 -15(5) 4_565 . . . ?
O3 C8 C9 C14 171.5(9) . . . . ?
O4 C8 C9 C14 -10.3(13) . . . . ?
Zn1 C8 C9 C14 163(4) 4_565 . . . ?
C14 C9 C10 C11 0.0(12) . . . . ?
C8 C9 C10 C11 177.3(7) . . . . ?
C9 C10 C11 C12 -1.7(11) . . . . ?
C10 C11 C12 C13 3.0(10) . . . . ?
C10 C11 C12 S1 -175.5(6) . . . . ?
O6 S1 C12 C13 -25.1(6) . . . . ?
O5 S1 C12 C13 -154.0(5) . . . . ?
C5 S1 C12 C13 91.1(6) . . . . ?
O6 S1 C12 C11 153.4(5) . . . . ?
O5 S1 C12 C11 24.6(6) . . . . ?
C5 S1 C12 C11 -90.4(6) . . . . ?
C11 C12 C13 C14 -2.7(10) . . . . ?
S1 C12 C13 C14 175.8(5) . . . . ?
C10 C9 C14 C13 0.4(11) . . . . ?
C8 C9 C14 C13 -176.9(7) . . . . ?
C12 C13 C14 C9 1.0(10) . . . . ?
C16 N1 C15 N2 -0.9(9) . . . . ?
Zn1 N1 C15 N2 172.2(5) . . . . ?
C17 N2 C15 N1 0.6(9) . . . . ?
C18 N2 C15 N1 -173.0(7) . . . . ?
C15 N1 C16 C17 0.8(9) . . . . ?
Zn1 N1 C16 C17 -172.5(5) . . . . ?
N1 C16 C17 N2 -0.4(9) . . . . ?
C15 N2 C17 C16 -0.1(9) . . . . ?
C18 N2 C17 C16 174.0(7) . . . . ?
C15 N2 C18 C19 -46.8(11) . . . . ?
C17 N2 C18 C19 140.7(8) . . . . ?
N2 C18 C19 C20 109.2(9) . . . . ?
N2 C18 C19 C24 -69.1(10) . . . . ?
C24 C19 C20 C21 -2.1(12) . . . . ?
C18 C19 C20 C21 179.6(7) . . . . ?
C19 C20 C21 C22 2.0(13) . . . . ?
C20 C21 C22 C23 -0.7(14) . . . . ?
C21 C22 C23 C24 -0.5(14) . . . . ?
C22 C23 C24 C19 0.3(14) . . . . ?
C22 C23 C24 C25 -178.5(9) . . . . ?
C20 C19 C24 C23 0.9(12) . . . . ?
C18 C19 C24 C23 179.2(7) . . . . ?
C20 C19 C24 C25 179.7(7) . . . . ?
C18 C19 C24 C25 -2.0(12) . . . . ?
C26 N3 C25 C24 -92.8(10) . . . . ?
C27 N3 C25 C24 83.9(10) . . . . ?
C23 C24 C25 N3 38.5(11) . . . . ?
C19 C24 C25 N3 -140.3(8) . . . . ?
C28 N4 C26 N3 -1.0(8) . . . . ?
Zn1 N4 C26 N3 175.5(4) 1_565 . . . ?
C27 N3 C26 N4 1.2(8) . . . . ?
C25 N3 C26 N4 178.3(6) . . . . ?
C26 N3 C27 C28 -0.8(8) . . . . ?
C25 N3 C27 C28 -178.1(7) . . . . ?
C26 N4 C28 C27 0.4(8) . . . . ?
Zn1 N4 C28 C27 -176.0(5) 1_565 . . . ?
N3 C27 C28 N4 0.3(8) . . . . ?
Zn2 O7 C29 O8 -11.8(10) . . . . ?
Zn2 O7 C29 C30 165.3(4) . . . . ?
O8 C29 C30 C31 -157.9(7) . . . . ?
O7 C29 C30 C31 24.9(9) . . . . ?
O8 C29 C30 C35 24.4(10) . . . . ?
O7 C29 C30 C35 -152.8(6) . . . . ?
C35 C30 C31 C32 0.6(10) . . . . ?
C29 C30 C31 C32 -177.0(6) . . . . ?
C30 C31 C32 C33 0.7(10) . . . . ?
C31 C32 C33 C34 -2.1(10) . . . . ?
C31 C32 C33 S2 175.2(5) . . . . ?
O11 S2 C33 C32 13.4(6) . . . . ?
O12 S2 C33 C32 144.6(5) . . . . ?
C40 S2 C33 C32 -101.9(5) . . . . ?
O11 S2 C33 C34 -169.2(5) . . . . ?
O12 S2 C33 C34 -38.1(6) . . . . ?
C40 S2 C33 C34 75.4(5) . . . . ?
C32 C33 C34 C35 2.2(10) . . . . ?
S2 C33 C34 C35 -175.1(5) . . . . ?
C33 C34 C35 C30 -0.9(10) . . . . ?
C31 C30 C35 C34 -0.5(10) . . . . ?
C29 C30 C35 C34 177.2(6) . . . . ?
Zn2 O9 C36 O10 -4.2(9) 3_554 . . . ?
Zn2 O9 C36 C37 175.0(5) 3_554 . . . ?
O10 C36 C37 C38 -2.6(11) . . . . ?
O9 C36 C37 C38 178.3(6) . . . . ?
O10 C36 C37 C42 177.9(7) . . . . ?
O9 C36 C37 C42 -1.3(10) . . . . ?
C42 C37 C38 C39 -2.2(10) . . . . ?
C36 C37 C38 C39 178.3(6) . . . . ?
C37 C38 C39 C40 1.0(10) . . . . ?
C38 C39 C40 C41 -0.3(11) . . . . ?
C38 C39 C40 S2 177.2(5) . . . . ?
O11 S2 C40 C41 -42.0(7) . . . . ?
O12 S2 C40 C41 -173.2(6) . . . . ?
C33 S2 C40 C41 72.8(6) . . . . ?
O11 S2 C40 C39 140.4(6) . . . . ?
O12 S2 C40 C39 9.2(7) . . . . ?
C33 S2 C40 C39 -104.8(6) . . . . ?
C39 C40 C41 C42 0.7(11) . . . . ?
S2 C40 C41 C42 -176.8(5) . . . . ?
C40 C41 C42 C37 -1.9(10) . . . . ?
C38 C37 C42 C41 2.7(10) . . . . ?
C36 C37 C42 C41 -177.8(6) . . . . ?
C44 N5 C43 N6 1.2(8) . . . . ?
Zn2 N5 C43 N6 170.4(4) . . . . ?
C45 N6 C43 N5 -0.8(8) . . . . ?
C46 N6 C43 N5 -175.7(6) . . . . ?
C43 N5 C44 C45 -1.1(9) . . . . ?
Zn2 N5 C44 C45 -170.5(5) . . . . ?
N5 C44 C45 N6 0.7(9) . . . . ?
C43 N6 C45 C44 0.0(9) . . . . ?
C46 N6 C45 C44 175.0(7) . . . . ?
C43 N6 C46 C47 -60.4(10) . . . . ?
C45 N6 C46 C47 125.7(8) . . . . ?
N6 C46 C47 C52 -68.5(10) . . . . ?
N6 C46 C47 C48 113.3(9) . . . . ?
C52 C47 C48 C49 3.0(14) . . . . ?
C46 C47 C48 C49 -178.7(9) . . . . ?
C47 C48 C49 C50 -2.3(18) . . . . ?
C48 C49 C50 C51 0.5(18) . . . . ?
C49 C50 C51 C52 0.6(16) . . . . ?
C48 C47 C52 C51 -1.9(12) . . . . ?
C46 C47 C52 C51 179.9(7) . . . . ?
C48 C47 C52 C53 178.6(8) . . . . ?
C46 C47 C52 C53 0.4(12) . . . . ?
C50 C51 C52 C47 0.1(13) . . . . ?
C50 C51 C52 C53 179.6(9) . . . . ?
C54 N7 C53 C52 -95.3(10) . . . . ?
C55 N7 C53 C52 76.6(10) . . . . ?
C47 C52 C53 N7 -147.3(8) . . . . ?
C51 C52 C53 N7 33.3(11) . . . . ?
C56 N8 C54 N7 -0.3(9) . . . . ?
Zn2 N8 C54 N7 -177.3(5) 1_545 . . . ?
C55 N7 C54 N8 1.9(10) . . . . ?
C53 N7 C54 N8 175.0(7) . . . . ?
C54 N7 C55 C56 -2.6(9) . . . . ?
C53 N7 C55 C56 -175.9(8) . . . . ?
N7 C55 C56 N8 2.5(10) . . . . ?
C54 N8 C56 C55 -1.4(9) . . . . ?
Zn2 N8 C56 C55 175.5(6) 1_545 . . . ?
